data_2007850
loop_
_publ_author_name
'Rehder, Dieter'
'Gailus, Hartmut'
'Schmidt, Hauke'

_publ_section_title Dichloro(tetrahydrofuran-<i>O</i>)[tris(1-pyrazolyl-<i>N</i>^2^)borato]vanadium(III)
_journal_issue 11
_journal_name_full 'Acta Crystallographica Section C'
_journal_page_first 1590
_journal_page_last 1592
_journal_paper_doi 10.1107/S010827019800612X
_journal_volume 54
_journal_year 1998
_chemical_formula_moiety '[V Cl2 (C9 H10 B N6) (C4 H8 O)]'
_chemical_formula_sum 'C13 H18 B Cl2 N6 O V'
_chemical_formula_weight 406.98
_chemical_name_systematic
;
Dichloro(tetrahydrofuran-O)[tris(1-pyrazolyl-N^2^)borato]vanadium(III)
;
_space_group_IT_number 14
_symmetry_cell_setting monoclinic
_symmetry_space_group_name_Hall '-P 2yn'
_symmetry_space_group_name_H-M 'P 1 21/n 1'
_audit_creation_method SHELXL-96
_cell_angle_alpha 90.00
_cell_angle_beta 104.08(4)
_cell_angle_gamma 90.00
_cell_formula_units_Z 4
_cell_length_a 8.553(4)
_cell_length_b 12.860(5)
_cell_length_c 15.530(7)
_cell_measurement_reflns_used 25
_cell_measurement_temperature 153(2)
_cell_measurement_theta_max 26.7
_cell_measurement_theta_min 21.2
_cell_volume 1656.9(13)
_computing_cell_refinement Y290
_computing_data_collection 'Y290 (Abeln & Kopf, 1993)'
_computing_data_reduction Y290
_computing_molecular_graphics 'SHELXTL-Plus (Sheldrick, 1992)'
_computing_publication_material SHELXL97
_computing_structure_refinement 'SHELXL97 (Sheldrick, 1997)'
_computing_structure_solution 'SHELXS86 (Sheldrick, 1990)'
_diffrn_ambient_temperature 153(2)
_diffrn_measurement_device 'Hilger & Watts Y290 four-circle'
_diffrn_measurement_method '2\q/\w scans'
_diffrn_radiation_monochromator graphite
_diffrn_radiation_source 'fine-focus sealed tube'
_diffrn_radiation_type MoK\a
_diffrn_radiation_wavelength 0.71073
_diffrn_reflns_av_R_equivalents 0.019
_diffrn_reflns_av_sigmaI/netI 0.059
_diffrn_reflns_limit_h_max 11
_diffrn_reflns_limit_h_min -1
_diffrn_reflns_limit_k_max 16
_diffrn_reflns_limit_k_min -1
_diffrn_reflns_limit_l_max 19
_diffrn_reflns_limit_l_min -20
_diffrn_reflns_number 4851
_diffrn_reflns_theta_max 27.56
_diffrn_reflns_theta_min 2.50
_diffrn_standards_decay_% 1
_diffrn_standards_interval_count 97
_diffrn_standards_number 3
_exptl_absorpt_coefficient_mu 0.935
_exptl_absorpt_correction_type none
_exptl_crystal_colour blue--green
_exptl_crystal_density_diffrn 1.632
_exptl_crystal_density_meas ?
_exptl_crystal_density_method 'not measured'
_exptl_crystal_description block
_exptl_crystal_F_000 832
_exptl_crystal_size_max 0.3
_exptl_crystal_size_mid 0.2
_exptl_crystal_size_min 0.2
_refine_diff_density_max 0.841
_refine_diff_density_min -0.943
_refine_ls_extinction_method none
_refine_ls_goodness_of_fit_all 1.031
_refine_ls_goodness_of_fit_obs 1.097
_refine_ls_hydrogen_treatment 'H-atom treatment: see text'
_refine_ls_matrix_type full
_refine_ls_number_parameters 217
_refine_ls_number_reflns 3819
_refine_ls_number_restraints 0
_refine_ls_restrained_S_all 1.031
_refine_ls_restrained_S_obs 1.097
_refine_ls_R_factor_all 0.086
_refine_ls_R_factor_obs 0.057
_refine_ls_shift/esd_max 0.001
_refine_ls_shift/esd_mean 0.000
_refine_ls_structure_factor_coef Fsqd
_refine_ls_weighting_details 'w = 1/[\s^2^(Fo^2^)+(0.0713P)^2^+3.8059P] where P=(Fo^2^+2Fc^2^)/3'
_refine_ls_weighting_scheme calc
_refine_ls_wR_factor_all 0.151
_refine_ls_wR_factor_obs 0.136
_reflns_number_observed 2805
_reflns_number_total 3819
_reflns_observed_criterion I>2sigma(I)
_cod_data_source_file os1019.cif
_cod_data_source_block mat1
_cod_depositor_comments
;
The following automatic conversions were performed:

'_exptl_crystal_density_meas' value 'not measured' was changed to '?'
- the value is perceived as not measured.

Automatic conversion script
Id: cif_fix_values 3008 2015-01-20 13:52:24Z robertas 

The following automatic conversions were performed:

'_refine_ls_weighting_scheme' value 'calc w =
1/[\s^2^(Fo^2^)+(0.0713P)^2^+3.8059P] where P=(Fo^2^+2Fc^2^)/3' was
changed to 'calc'. New tag '_refine_ls_weighting_details' was
created. The value of the new tag was set to 'w =
1/[\s^2^(Fo^2^)+(0.0713P)^2^+3.8059P] where P=(Fo^2^+2Fc^2^)/3'.

Automatic conversion script
Id: cif_fix_values 3143 2015-03-26 13:38:13Z robertas 
;
_cod_original_sg_symbol_H-M 'P 21/n'
_cod_database_code 2007850

loop_
_symmetry_equiv_pos_as_xyz
'x, y, z'
'-x+1/2, y+1/2, -z+1/2'
'-x, -y, -z'
'x-1/2, -y-1/2, z-1/2'

loop_
_atom_site_aniso_label
_atom_site_aniso_U_11
_atom_site_aniso_U_22
_atom_site_aniso_U_33
_atom_site_aniso_U_12
_atom_site_aniso_U_13
_atom_site_aniso_U_23
V 0.0112(3) 0.0121(3) 0.0168(3) 0.0004(2) 0.0035(2) 0.0012(2)
Cl1 0.0188(5) 0.0292(5) 0.0259(5) -0.0022(4) 0.0103(4) 0.0019(4)
Cl2 0.0208(5) 0.0165(4) 0.0286(5) -0.0029(4) 0.0044(4) -0.0052(4)
B 0.0123(19) 0.0147(19) 0.021(2) 0.0003(16) 0.0036(16) 0.0010(16)
N1 0.0140(16) 0.0171(15) 0.0187(16) 0.0003(13) 0.0044(13) -0.0008(12)
N2 0.0117(15) 0.0145(15) 0.0210(16) -0.0010(12) 0.0051(13) 0.0002(12)
N3 0.0129(15) 0.0128(15) 0.0178(15) 0.0001(12) 0.0039(12) 0.0006(12)
N4 0.0120(15) 0.0157(15) 0.0202(16) 0.0016(12) 0.0050(13) 0.0015(12)
N5 0.0118(15) 0.0150(15) 0.0213(16) -0.0009(13) 0.0041(13) -0.0013(12)
N6 0.0121(15) 0.0135(15) 0.0180(15) -0.0023(12) 0.0024(12) 0.0011(12)
O1 0.0262(17) 0.0323(18) 0.0332(18) 0.0003(14) 0.0052(14) 0.0010(14)
C1 0.022(2) 0.023(2) 0.0187(19) -0.0048(17) 0.0061(16) -0.0020(16)
C2 0.030(2) 0.022(2) 0.027(2) -0.0052(18) 0.0179(18) -0.0029(17)
C3 0.0191(19) 0.0158(18) 0.027(2) -0.0007(15) 0.0119(17) -0.0004(16)
C4 0.022(2) 0.0111(17) 0.0233(19) -0.0004(15) 0.0094(16) -0.0007(14)
C5 0.026(2) 0.0143(18) 0.024(2) 0.0050(16) 0.0066(17) 0.0020(15)
C6 0.0116(17) 0.023(2) 0.0217(19) 0.0078(16) 0.0025(15) -0.0002(16)
C7 0.022(2) 0.0176(19) 0.0190(19) 0.0053(16) 0.0064(16) -0.0002(15)
C8 0.029(2) 0.0169(19) 0.024(2) 0.0006(17) 0.0086(18) -0.0062(16)
C9 0.027(2) 0.0151(18) 0.0200(19) -0.0045(16) 0.0033(17) 0.0006(15)
C10 0.0078(15) 0.0169(17) 0.0093(15) -0.0004(13) 0.0030(12) -0.0013(13)
C11 0.019(2) 0.034(2) 0.0203(19) 0.0013(18) 0.0072(16) 0.0041(18)
C12 0.018(2) 0.029(2) 0.024(2) 0.0028(17) 0.0070(17) 0.0050(17)
C13 0.019(2) 0.0183(19) 0.023(2) 0.0020(16) 0.0054(16) 0.0023(15)

loop_
_atom_site_label
_atom_site_fract_x
_atom_site_fract_y
_atom_site_fract_z
_atom_site_U_iso_or_equiv
_atom_site_thermal_displace_type
_atom_site_calc_flag
_atom_site_refinement_flags
_atom_site_occupancy
_atom_site_disorder_group
_atom_site_type_symbol
V 0.04495(8) 0.32755(5) 0.78364(4) 0.01335(17) Uani d . 1 . V
Cl1 0.21955(12) 0.35269(8) 0.69403(7) 0.0238(2) Uani d . 1 . Cl
Cl2 0.14484(12) 0.47157(8) 0.87577(7) 0.0222(2) Uani d . 1 . Cl
B -0.3294(5) 0.2576(3) 0.7170(3) 0.0161(8) Uani d . 1 . B
H0 -0.4450 0.2365 0.6964 0.019 Uiso calc R 1 . H
N1 -0.1228(4) 0.2958(3) 0.8599(2) 0.0165(7) Uani d . 1 . N
N2 -0.2775(4) 0.2689(2) 0.8193(2) 0.0156(6) Uani d . 1 . N
N3 -0.1488(4) 0.4090(2) 0.7023(2) 0.0144(6) Uani d . 1 . N
N4 -0.2987(4) 0.3654(3) 0.6791(2) 0.0158(7) Uani d . 1 . N
N5 -0.0535(4) 0.1975(2) 0.7058(2) 0.0160(6) Uani d . 1 . N
N6 -0.2164(4) 0.1785(2) 0.6878(2) 0.0148(6) Uani d . 1 . N
O1 0.2041(4) 0.2281(3) 0.8739(2) 0.0309(7) Uani d . 1 . O
C1 -0.1147(5) 0.3038(3) 0.9470(3) 0.0210(8) Uani d . 1 . C
H1 -0.0208 0.3216 0.9913 0.025 Uiso calc R 1 . H
C2 -0.2660(6) 0.2818(3) 0.9628(3) 0.0245(9) Uani d . 1 . C
H2 -0.2943 0.2811 1.0183 0.029 Uiso calc R 1 . H
C3 -0.3648(5) 0.2612(3) 0.8800(3) 0.0197(8) Uani d . 1 . C
H3 -0.4761 0.2444 0.8680 0.024 Uiso calc R 1 . H
C4 -0.1623(5) 0.5049(3) 0.6668(3) 0.0182(8) Uani d . 1 . C
H4 -0.0762 0.5531 0.6725 0.022 Uiso calc R 1 . H
C5 -0.3213(5) 0.5234(3) 0.6204(3) 0.0215(8) Uani d . 1 . C
H5 -0.3638 0.5846 0.5890 0.026 Uiso calc R 1 . H
C6 -0.4027(5) 0.4338(3) 0.6299(3) 0.0191(8) Uani d . 1 . C
H6 -0.5143 0.4220 0.6057 0.023 Uiso calc R 1 . H
C7 0.0105(5) 0.1212(3) 0.6660(3) 0.0194(8) Uani d . 1 . C
H7 0.1217 0.1150 0.6672 0.023 Uiso calc R 1 . H
C8 -0.1091(6) 0.0523(3) 0.6227(3) 0.0227(9) Uani d . 1 . C
H8 -0.0962 -0.0080 0.5899 0.027 Uiso calc R 1 . H
C9 -0.2510(6) 0.0915(3) 0.6382(3) 0.0213(8) Uani d . 1 . C
H9 -0.3551 0.0619 0.6174 0.026 Uiso calc R 1 . H
C10 0.2944(4) 0.2611(3) 0.9528(2) 0.0112(7) Uani d . 1 . C
H10A 0.3757 0.3114 0.9426 0.013 Uiso calc R 1 . H
H10B 0.2245 0.2974 0.9854 0.013 Uiso calc R 1 . H
C11 0.3696(5) 0.1818(4) 1.0022(3) 0.0243(9) Uani d . 1 . C
H11A 0.3349 0.1770 1.0584 0.029 Uiso calc R 1 . H
H11B 0.4878 0.1923 1.0166 0.029 Uiso calc R 1 . H
C12 0.3285(5) 0.0925(4) 0.9530(3) 0.0235(9) Uani d . 1 . C
H12A 0.2739 0.0427 0.9845 0.028 Uiso calc R 1 . H
H12B 0.4256 0.0588 0.9416 0.028 Uiso calc R 1 . H
C13 0.2253(5) 0.1244(3) 0.8741(3) 0.0201(8) Uani d . 1 . C
H13A 0.2708 0.1044 0.8236 0.024 Uiso calc R 1 . H
H13B 0.1199 0.0892 0.8666 0.024 Uiso calc R 1 . H

loop_
_atom_type_symbol
_atom_type_description
_atom_type_scat_dispersion_real
_atom_type_scat_dispersion_imag
_atom_type_scat_source
C C 0.0033 0.0016 'International Tables Vol C Tables 4.2.6.8 and 6.1.1.4'
H H 0.0000 0.0000 'International Tables Vol C Tables 4.2.6.8 and 6.1.1.4'
B B 0.0013 0.0007 'International Tables Vol C Tables 4.2.6.8 and 6.1.1.4'
Cl Cl 0.1484 0.1585 'International Tables Vol C Tables 4.2.6.8 and 6.1.1.4'
N N 0.0061 0.0033 'International Tables Vol C Tables 4.2.6.8 and 6.1.1.4'
O O 0.0106 0.0060 'International Tables Vol C Tables 4.2.6.8 and 6.1.1.4'
V V 0.3005 0.5294 'International Tables Vol C Tables 4.2.6.8 and 6.1.1.4'

loop_
_geom_angle_atom_site_label_1
_geom_angle_atom_site_label_2
_geom_angle_atom_site_label_3
_geom_angle
N3 V N1 83.64(13)
N3 V N5 84.53(13)
N1 V N5 86.38(13)
N3 V O1 168.48(13)
N1 V O1 85.83(14)
N5 V O1 90.15(14)
N3 V Cl1 95.72(10)
N1 V Cl1 175.93(10)
N5 V Cl1 89.56(10)
O1 V Cl1 94.46(10)
N3 V Cl2 95.12(10)
N1 V Cl2 90.40(10)
N5 V Cl2 176.78(10)
O1 V Cl2 89.61(11)
Cl1 V Cl2 93.66(5)
N6 B N2 108.6(3)
N6 B N4 107.5(3)
N2 B N4 105.8(3)
C1 N1 N2 106.9(3)
C1 N1 V 132.5(3)
N2 N1 V 120.3(2)
C3 N2 N1 109.7(3)
C3 N2 B 130.2(3)
N1 N2 B 120.1(3)
C4 N3 N4 106.7(3)
C4 N3 V 132.8(3)
N4 N3 V 120.4(2)
C6 N4 N3 109.2(3)
C6 N4 B 130.4(3)
N3 N4 B 120.1(3)
C7 N5 N6 106.4(3)
C7 N5 V 133.6(3)
N6 N5 V 120.0(2)
C9 N6 N5 109.5(3)
C9 N6 B 130.4(3)
N5 N6 B 119.9(3)
C13 O1 C10 105.3(3)
C13 O1 V 131.4(3)
C10 O1 V 122.9(3)
N1 C1 C2 109.7(4)
C3 C2 C1 104.9(4)
N2 C3 C2 108.8(4)
N3 C4 C5 110.1(4)
C6 C5 C4 104.9(4)
N4 C6 C5 109.1(4)
N5 C7 C8 110.6(4)
C9 C8 C7 104.8(4)
N6 C9 C8 108.7(4)
C11 C10 O1 111.7(4)
C10 C11 C12 107.1(4)
C11 C12 C13 105.4(4)
O1 C13 C12 110.6(4)

loop_
_geom_bond_atom_site_label_1
_geom_bond_atom_site_label_2
_geom_bond_site_symmetry_2
_geom_bond_distance
_geom_bond_publ_flag
V N3 . 2.102(3) ?
V N1 . 2.110(3) ?
V N5 . 2.114(3) ?
V O1 . 2.128(3) ?
V Cl1 . 2.2984(15) ?
V Cl2 . 2.3691(14) ?
B N6 . 1.545(5) ?
B N2 . 1.548(5) ?
B N4 . 1.552(5) ?
N1 C1 . 1.342(5) ?
N1 N2 . 1.365(5) ?
N2 C3 . 1.341(5) ?
N3 C4 . 1.345(5) ?
N3 N4 . 1.365(4) ?
N4 C6 . 1.349(5) ?
N5 C7 . 1.345(5) ?
N5 N6 . 1.375(4) ?
N6 C9 . 1.350(5) ?
O1 C13 . 1.345(5) ?
O1 C10 . 1.348(5) ?
C1 C2 . 1.403(6) ?
C2 C3 . 1.382(6) ?
C4 C5 . 1.396(6) ?
C5 C6 . 1.373(6) ?
C7 C8 . 1.396(6) ?
C8 C9 . 1.388(6) ?
C10 C11 . 1.342(6) ?
C11 C12 . 1.377(6) ?
C12 C13 . 1.387(6) ?
